data_7020847
loop_
_publ_author_name
'Zhou, Kun'
'Wang, Xin-Long'
'Qin, Chao'
'Wang, Hai-Ning'
'Yang, Guang-Sheng'
'Jiao, Yan-Qing'
'Huang, Peng'
'Shao, Kui-Zhan'
'Su, Zhong-Min'

_publ_section_title
;
 Serendipitous anion-templated self-assembly of a sandwich-like
 Ag(20)S(10) macrocycle-based high-nuclearity luminescent nanocluster.
;
_journal_issue 5
_journal_name_full 'Dalton transactions (Cambridge, England : 2003)'
_journal_page_first 1352
_journal_page_last 1355
_journal_paper_doi 10.1039/c2dt32145a
_journal_volume 42
_journal_year 2013
_chemical_formula_sum 'C63 H110 Ag20 Cl F27 O23 S10'
_chemical_formula_weight 4261.96
_chemical_name_systematic
;
?
;
_space_group_IT_number 15
_symmetry_cell_setting monoclinic
_symmetry_space_group_name_Hall '-C 2yc'
_symmetry_space_group_name_H-M 'C 1 2/c 1'
_atom_sites_solution_hydrogens geom
_atom_sites_solution_primary direct
_atom_sites_solution_secondary difmap
_audit_creation_method SHELXL-97
_cell_angle_alpha 90.00
_cell_angle_beta 91.580(2)
_cell_angle_gamma 90.00
_cell_formula_units_Z 4
_cell_length_a 16.612(3)
_cell_length_b 26.014(4)
_cell_length_c 26.372(4)
_cell_measurement_reflns_used 19314
_cell_measurement_temperature 293(2)
_cell_measurement_theta_max 20.82
_cell_measurement_theta_min 1.45
_cell_volume 11392(3)
_computing_cell_refinement 'SAINT (Bruker, 1999)'
_computing_data_collection 'SMART (Bruker, 1997)'
_computing_data_reduction SAINT
_computing_molecular_graphics 'SHELXTL-PLUS (Sheldrick, 1990)'
_computing_publication_material SHELXL-97
_computing_structure_refinement 'SHELXL-97 (Sheldrick, 1997)'
_computing_structure_solution 'SHELXS-97 (Sheldrick, 1997)'
_diffrn_ambient_temperature 293(2)
_diffrn_measured_fraction_theta_full 0.996
_diffrn_measured_fraction_theta_max 0.996
_diffrn_measurement_device_type 'Bruker APEX CCD area-detector'
_diffrn_measurement_method '\w scans'
_diffrn_radiation_monochromator graphite
_diffrn_radiation_source 'fine-focus sealed tube'
_diffrn_radiation_type MoK\a
_diffrn_radiation_wavelength 0.71073
_diffrn_reflns_av_R_equivalents 0.0859
_diffrn_reflns_av_sigmaI/netI 0.1132
_diffrn_reflns_limit_h_max 12
_diffrn_reflns_limit_h_min -16
_diffrn_reflns_limit_k_max 26
_diffrn_reflns_limit_k_min -23
_diffrn_reflns_limit_l_max 26
_diffrn_reflns_limit_l_min -25
_diffrn_reflns_number 19314
_diffrn_reflns_theta_full 20.82
_diffrn_reflns_theta_max 20.82
_diffrn_reflns_theta_min 1.45
_exptl_absorpt_coefficient_mu 3.656
_exptl_absorpt_correction_T_max 0.447
_exptl_absorpt_correction_T_min 0.432
_exptl_absorpt_correction_type multi-scan
_exptl_absorpt_process_details 'SADABS (Sheldrick, 1996)'
_exptl_crystal_colour block
_exptl_crystal_density_diffrn 2.485
_exptl_crystal_density_method 'not measured'
_exptl_crystal_description colorless
_exptl_crystal_F_000 8128
_exptl_crystal_size_max 0.24
_exptl_crystal_size_mid 0.24
_exptl_crystal_size_min 0.22
_platon_squeeze_details
;
;
_refine_diff_density_max 1.426
_refine_diff_density_min -0.987
_refine_diff_density_rms 0.184
_refine_ls_extinction_method none
_refine_ls_goodness_of_fit_ref 1.054
_refine_ls_hydrogen_treatment constr
_refine_ls_matrix_type full
_refine_ls_number_parameters 240
_refine_ls_number_reflns 5954
_refine_ls_number_restraints 93
_refine_ls_restrained_S_all 1.118
_refine_ls_R_factor_all 0.1312
_refine_ls_R_factor_gt 0.0760
_refine_ls_shift/su_max 0.000
_refine_ls_shift/su_mean 0.000
_refine_ls_structure_factor_coef Fsqd
_refine_ls_weighting_details 'calc w=1/[\s^2^(Fo^2^)+(0.0934P)^2^+0.0000P] where P=(Fo^2^+2Fc^2^)/3'
_refine_ls_weighting_scheme calc
_refine_ls_wR_factor_gt 0.1900
_refine_ls_wR_factor_ref 0.2060
_reflns_number_gt 2957
_reflns_number_total 5954
_reflns_threshold_expression >2sigma(I)
_cod_data_source_file c2dt32145a.txt
_cod_data_source_block mmm
_cod_original_sg_symbol_H-M C2/c
_cod_database_code 7020847

loop_
_symmetry_equiv_pos_as_xyz
'x, y, z'
'-x, y, -z+1/2'
'x+1/2, y+1/2, z'
'-x+1/2, y+1/2, -z+1/2'
'-x, -y, -z'
'x, -y, z-1/2'
'-x+1/2, -y+1/2, -z'
'x+1/2, -y+1/2, z-1/2'

loop_
_atom_site_label
_atom_site_type_symbol
_atom_site_fract_x
_atom_site_fract_y
_atom_site_fract_z
_atom_site_U_iso_or_equiv
_atom_site_adp_type
_atom_site_occupancy
_atom_site_symmetry_multiplicity
_atom_site_calc_flag
_atom_site_refinement_flags
C1 C 0.6000(10) 0.0974(5) 0.3387(5) 0.073(8) Uiso 1 1 d D
C2 C 0.6323(18) 0.0468(5) 0.3590(9) 0.168(6) Uiso 1 1 d D
C3 C 0.6470(17) 0.1139(10) 0.2931(6) 0.168(6) Uiso 1 1 d D
C4 C 0.5116(11) 0.0925(10) 0.3249(9) 0.168(6) Uiso 1 1 d D
C5 C 0.4203(8) 0.1726(7) 0.5747(6) 0.103(10) Uiso 1 1 d D
C6 C 0.3646(10) 0.2120(10) 0.5501(11) 0.179(17) Uiso 1 1 d D
C7 C 0.3855(12) 0.1193(8) 0.5675(11) 0.156(14) Uiso 1 1 d D
C8 C 0.4318(15) 0.1843(12) 0.6307(6) 0.202(19) Uiso 1 1 d D
C9 C 0.7788(10) 0.0155(4) 0.5276(6) 0.139(13) Uiso 1 1 d D
C10 C 0.8663(10) 0.0141(4) 0.5134(11) 0.168(6) Uiso 1 1 d D
C11 C 0.7270(15) -0.0078(3) 0.4859(7) 0.168(6) Uiso 1 1 d D
C12 C 0.7666(17) -0.0126(3) 0.5770(5) 0.168(6) Uiso 1 1 d D
C13 C 0.7065(11) 0.2161(7) 0.7275(5) 0.124(12) Uiso 1 1 d D
C14 C 0.6161(11) 0.2080(12) 0.7275(9) 0.167(6) Uiso 1 1 d D
C15 C 0.7245(19) 0.2713(8) 0.7428(8) 0.167(6) Uiso 1 1 d D
C16 C 0.7477(18) 0.1792(10) 0.7637(5) 0.167(6) Uiso 1 1 d D
C17 C 1.0656(8) 0.1494(6) 0.5868(7) 0.094(9) Uiso 1 1 d D
C18 C 1.1117(12) 0.1635(11) 0.6350(9) 0.167(6) Uiso 1 1 d D
C19 C 1.1154(11) 0.1602(11) 0.5410(9) 0.167(6) Uiso 1 1 d D
C20 C 1.0415(14) 0.0932(5) 0.5882(12) 0.167(6) Uiso 1 1 d D
C21 C 0.3546(9) 0.1650(9) 0.3953(9) 0.088(9) Uiso 1 1 d D
C22 C 0.2628(10) 0.1575(6) 0.3851(6) 0.200(19) Uiso 1 1 d D
F1 F 0.2254(12) 0.1999(6) 0.3687(8) 0.202(10) Uiso 1 1 d D
F2 F 0.2465(13) 0.1214(7) 0.3507(7) 0.210(10) Uiso 1 1 d D
F3 F 0.2244(11) 0.1435(7) 0.4266(6) 0.192(9) Uiso 1 1 d D
Cl1 Cl 0.7500 0.2500 0.5000 0.049(2) Uani 1 2 d S
O1 O 0.3870(13) 0.1982(8) 0.3733(8) 0.113(7) Uiso 1 1 d .
O2 O 0.3806(11) 0.1333(7) 0.4264(7) 0.096(6) Uiso 1 1 d .
Ag1 Ag 0.51695(12) 0.22191(7) 0.37881(7) 0.0669(6) Uani 1 1 d .
Ag2 Ag 0.53709(13) 0.25410(8) 0.49288(8) 0.0793(7) Uani 1 1 d .
Ag3 Ag 0.63021(15) 0.21043(11) 0.59837(8) 0.1072(10) Uani 1 1 d U
Ag4 Ag 0.89189(15) 0.18124(9) 0.66183(8) 0.0915(8) Uani 1 1 d .
Ag5 Ag 0.86376(15) 0.14332(8) 0.53755(11) 0.1159(10) Uani 1 1 d DU
Ag6 Ag 0.70658(18) 0.12401(8) 0.45810(9) 0.1152(11) Uani 1 1 d DU
Ag7 Ag 0.50982(13) 0.13702(8) 0.45688(7) 0.0767(7) Uani 1 1 d .
Ag8 Ag 0.70906(16) 0.21430(9) 0.37153(8) 0.1010(9) Uani 1 1 d .
Ag9 Ag 0.7464(2) 0.11871(11) 0.62477(10) 0.1598(15) Uani 1 1 d DU
Ag10 Ag 0.60177(17) 0.09740(9) 0.55533(10) 0.1199(11) Uani 1 1 d U
S1 S 0.6126(4) 0.1470(2) 0.3891(2) 0.0582(18) Uani 1 1 d D
S2 S 0.5194(4) 0.1758(3) 0.5439(2) 0.065(2) Uani 1 1 d D
S3 S 0.7484(5) 0.08372(19) 0.5372(3) 0.098(3) Uani 1 1 d D
S4 S 0.7436(4) 0.2050(3) 0.6627(2) 0.088(3) Uani 1 1 d D
S5 S 0.9729(4) 0.1891(2) 0.5821(2) 0.0551(17) Uani 1 1 d D

loop_
_atom_site_aniso_label
_atom_site_aniso_U_11
_atom_site_aniso_U_22
_atom_site_aniso_U_33
_atom_site_aniso_U_23
_atom_site_aniso_U_13
_atom_site_aniso_U_12
Cl1 0.047(6) 0.056(5) 0.045(5) -0.006(4) 0.000(4) -0.005(4)
Ag1 0.0665(15) 0.0579(12) 0.0759(14) 0.0015(11) -0.0058(11) -0.0072(11)
Ag2 0.0657(15) 0.0937(16) 0.0789(15) 0.0273(13) 0.0091(12) 0.0056(13)
Ag3 0.0825(18) 0.191(3) 0.0475(13) 0.0018(15) -0.0089(12) -0.0578(17)
Ag4 0.103(2) 0.0991(17) 0.0721(15) 0.0159(13) -0.0007(14) -0.0322(14)
Ag5 0.0830(18) 0.0602(14) 0.201(3) -0.0127(16) -0.0651(18) -0.0010(13)
Ag6 0.169(3) 0.0697(15) 0.1030(19) -0.0162(13) -0.0731(18) 0.0249(15)
Ag7 0.0815(17) 0.0911(16) 0.0567(13) 0.0041(11) -0.0140(11) -0.0077(13)
Ag8 0.126(2) 0.1083(19) 0.0692(15) -0.0224(14) 0.0217(15) -0.0484(16)
Ag9 0.238(4) 0.133(2) 0.104(2) 0.0518(17) -0.091(2) -0.097(2)
Ag10 0.129(2) 0.0903(17) 0.137(2) 0.0377(16) -0.0618(18) -0.0416(16)
S1 0.056(4) 0.059(4) 0.059(4) -0.012(3) -0.008(3) -0.007(3)
S2 0.059(5) 0.100(5) 0.036(4) 0.005(3) 0.003(3) -0.037(4)
S3 0.119(7) 0.034(4) 0.137(7) 0.019(4) -0.078(6) -0.020(4)
S4 0.082(6) 0.151(7) 0.031(4) 0.012(4) -0.010(4) -0.045(5)
S5 0.050(4) 0.054(4) 0.061(4) -0.003(3) -0.015(3) 0.007(3)

loop_
_atom_type_symbol
_atom_type_description
_atom_type_scat_dispersion_real
_atom_type_scat_dispersion_imag
_atom_type_scat_source
C C 0.0033 0.0016 'International Tables Vol C Tables 4.2.6.8 and 6.1.1.4'
H H 0.0000 0.0000 'International Tables Vol C Tables 4.2.6.8 and 6.1.1.4'
O O 0.0106 0.0060 'International Tables Vol C Tables 4.2.6.8 and 6.1.1.4'
F F 0.0171 0.0103 'International Tables Vol C Tables 4.2.6.8 and 6.1.1.4'
S S 0.1246 0.1234 'International Tables Vol C Tables 4.2.6.8 and 6.1.1.4'
Cl Cl 0.1484 0.1585 'International Tables Vol C Tables 4.2.6.8 and 6.1.1.4'
Ag Ag -0.8971 1.1015 'International Tables Vol C Tables 4.2.6.8 and 6.1.1.4'

loop_
_geom_angle_atom_site_label_1
_geom_angle_atom_site_label_2
_geom_angle_atom_site_label_3
_geom_angle
_geom_angle_site_symmetry_1
_geom_angle_site_symmetry_3
C4 C1 C3 110.5(8) . .
C4 C1 C2 110.2(8) . .
C3 C1 C2 110.0(8) . .
C4 C1 S1 108.7(7) . .
C3 C1 S1 108.7(7) . .
C2 C1 S1 108.7(7) . .
C7 C5 C8 110.2(8) . .
C7 C5 C6 109.8(8) . .
C8 C5 C6 109.9(8) . .
C7 C5 S2 109.1(8) . .
C8 C5 S2 109.1(8) . .
C6 C5 S2 108.7(8) . .
C11 C9 C10 110.1(8) . .
C11 C9 C12 110.3(8) . .
C10 C9 C12 110.7(8) . .
C11 C9 S3 109.4(7) . .
C10 C9 S3 108.9(7) . .
C12 C9 S3 107.4(7) . .
C16 C13 C14 110.1(8) . .
C16 C13 C15 110.5(8) . .
C14 C13 C15 108.7(8) . .
C16 C13 S4 109.1(8) . .
C14 C13 S4 109.4(8) . .
C15 C13 S4 109.0(8) . .
C19 C17 C18 110.6(8) . .
C19 C17 C20 110.5(8) . .
C18 C17 C20 109.9(8) . .
C19 C17 S5 108.4(7) . .
C18 C17 S5 108.8(7) . .
C20 C17 S5 108.7(8) . .
O1 C21 O2 131.5(18) . .
O1 C21 C22 117.7(19) . .
O2 C21 C22 110.7(16) . .
F2 C22 F1 106.2(9) . .
F2 C22 F3 106.0(9) . .
F1 C22 F3 105.2(9) . .
F2 C22 C21 112.9(9) . .
F1 C22 C21 113.5(9) . .
F3 C22 C21 112.4(9) . .
C21 O1 Ag1 128.3(16) . .
C21 O2 Ag7 121.0(13) . .
O1 Ag1 S1 113.3(5) . .
O1 Ag1 S5 109.3(5) . 7_656
S1 Ag1 S5 128.72(19) . 7_656
O1 Ag1 Ag7 77.8(5) . .
S1 Ag1 Ag7 53.11(15) . .
S5 Ag1 Ag7 113.11(15) 7_656 .
O1 Ag1 Ag2 102.3(5) . .
S1 Ag1 Ag2 93.04(14) . .
S5 Ag1 Ag2 50.31(14) 7_656 .
Ag7 Ag1 Ag2 63.02(6) . .
O1 Ag1 Ag4 132.0(5) . 7_656
S1 Ag1 Ag4 110.32(16) . 7_656
S5 Ag1 Ag4 51.71(15) 7_656 7_656
Ag7 Ag1 Ag4 147.77(9) . 7_656
Ag2 Ag1 Ag4 94.22(7) . 7_656
O1 Ag1 Ag8 159.2(5) . .
S1 Ag1 Ag8 48.26(15) . .
S5 Ag1 Ag8 91.46(15) 7_656 .
Ag7 Ag1 Ag8 93.06(8) . .
Ag2 Ag1 Ag8 89.65(7) . .
Ag4 Ag1 Ag8 62.59(7) 7_656 .
S2 Ag2 S5 157.8(2) . 7_656
S2 Ag2 Ag1 107.01(16) . .
S5 Ag2 Ag1 52.28(14) 7_656 .
S2 Ag2 Ag7 50.27(15) . .
S5 Ag2 Ag7 108.93(15) 7_656 .
Ag1 Ag2 Ag7 56.85(6) . .
S2 Ag2 Ag5 152.04(16) . 7_656
S5 Ag2 Ag5 48.24(14) 7_656 7_656
Ag1 Ag2 Ag5 91.36(8) . 7_656
Ag7 Ag2 Ag5 140.60(10) . 7_656
S2 Ag2 Ag3 47.48(14) . .
S5 Ag2 Ag3 152.65(17) 7_656 .
Ag1 Ag2 Ag3 137.98(9) . .
Ag7 Ag2 Ag3 88.97(8) . .
Ag5 Ag2 Ag3 104.98(8) 7_656 .
S2 Ag3 S4 155.1(3) . .
S2 Ag3 Ag9 107.2(2) . .
S4 Ag3 Ag9 50.2(2) . .
S2 Ag3 Ag10 49.88(18) . .
S4 Ag3 Ag10 106.9(2) . .
Ag9 Ag3 Ag10 57.35(8) . .
S2 Ag3 Ag2 47.23(15) . .
S4 Ag3 Ag2 154.81(18) . .
Ag9 Ag3 Ag2 135.32(10) . .
Ag10 Ag3 Ag2 87.50(7) . .
S5 Ag4 S4 121.6(2) . .
S5 Ag4 Ag9 102.17(16) . .
S4 Ag4 Ag9 51.16(19) . .
S5 Ag4 Ag1 51.76(14) . 7_656
S4 Ag4 Ag1 106.54(19) . 7_656
Ag9 Ag4 Ag1 134.66(9) . 7_656
S5 Ag4 Ag8 89.41(14) . 7_656
S4 Ag4 Ag8 46.87(18) . 7_656
Ag9 Ag4 Ag8 87.79(10) . 7_656
Ag1 Ag4 Ag8 59.68(7) 7_656 7_656
S5 Ag5 S3 151.1(3) . .
S5 Ag5 Ag9 102.49(18) . .
S3 Ag5 Ag9 51.2(2) . .
S5 Ag5 Ag2 48.96(15) . 7_656
S3 Ag5 Ag2 156.24(17) . 7_656
Ag9 Ag5 Ag2 132.98(10) . 7_656
S5 Ag5 Ag6 158.71(16) . .
S3 Ag5 Ag6 46.26(16) . .
Ag9 Ag5 Ag6 86.45(9) . .
Ag2 Ag5 Ag6 111.19(9) 7_656 .
S3 Ag6 S1 155.8(3) . .
S3 Ag6 Ag10 50.8(2) . .
S1 Ag6 Ag10 107.37(19) . .
S3 Ag6 Ag8 154.51(18) . .
S1 Ag6 Ag8 47.48(15) . .
Ag10 Ag6 Ag8 136.70(11) . .
S3 Ag6 Ag7 108.4(2) . .
S1 Ag6 Ag7 49.57(16) . .
Ag10 Ag6 Ag7 57.95(8) . .
Ag8 Ag6 Ag7 87.19(8) . .
S3 Ag6 Ag5 47.43(17) . .
S1 Ag6 Ag5 154.69(18) . .
Ag10 Ag6 Ag5 87.90(9) . .
Ag8 Ag6 Ag5 107.74(10) . .
Ag7 Ag6 Ag5 138.67(11) . .
O2 Ag7 S2 112.1(5) . .
O2 Ag7 S1 113.9(5) . .
S2 Ag7 S1 125.5(2) . .
O2 Ag7 Ag1 81.1(5) . .
S2 Ag7 Ag1 109.07(17) . .
S1 Ag7 Ag1 53.22(15) . .
O2 Ag7 Ag10 135.1(5) . .
S2 Ag7 Ag10 50.22(17) . .
S1 Ag7 Ag10 107.22(16) . .
Ag1 Ag7 Ag10 140.64(9) . .
O2 Ag7 Ag2 105.6(4) . .
S2 Ag7 Ag2 49.05(15) . .
S1 Ag7 Ag2 91.07(15) . .
Ag1 Ag7 Ag2 60.13(6) . .
Ag10 Ag7 Ag2 90.31(8) . .
O2 Ag7 Ag6 158.2(5) . .
S2 Ag7 Ag6 89.69(16) . .
S1 Ag7 Ag6 47.47(14) . .
Ag1 Ag7 Ag6 91.39(8) . .
Ag10 Ag7 Ag6 59.89(8) . .
Ag2 Ag7 Ag6 87.86(7) . .
S4 Ag8 S1 156.7(3) 7_656 .
S4 Ag8 Ag1 107.6(2) 7_656 .
S1 Ag8 Ag1 50.93(16) . .
S4 Ag8 Ag6 152.92(18) 7_656 .
S1 Ag8 Ag6 47.85(15) . .
Ag1 Ag8 Ag6 88.33(8) . .
S4 Ag8 Ag4 49.9(2) 7_656 7_656
S1 Ag8 Ag4 108.14(18) . 7_656
Ag1 Ag8 Ag4 57.73(7) . 7_656
Ag6 Ag8 Ag4 139.46(10) . 7_656
S4 Ag9 S3 135.6(2) . .
S4 Ag9 Ag10 112.9(2) . .
S3 Ag9 Ag10 53.26(19) . .
S4 Ag9 Ag4 53.63(19) . .
S3 Ag9 Ag4 117.6(2) . .
Ag10 Ag9 Ag4 153.95(11) . .
S4 Ag9 Ag5 97.58(18) . .
S3 Ag9 Ag5 50.62(19) . .
Ag10 Ag9 Ag5 95.34(10) . .
Ag4 Ag9 Ag5 67.76(9) . .
S4 Ag9 Ag3 51.45(18) . .
S3 Ag9 Ag3 95.52(16) . .
Ag10 Ag9 Ag3 62.11(9) . .
Ag4 Ag9 Ag3 98.21(10) . .
Ag5 Ag9 Ag3 94.21(9) . .
S2 Ag10 S3 128.9(2) . .
S2 Ag10 Ag9 110.48(17) . .
S3 Ag10 Ag9 52.17(18) . .
S2 Ag10 Ag7 51.30(14) . .
S3 Ag10 Ag7 109.81(19) . .
Ag9 Ag10 Ag7 142.79(10) . .
S2 Ag10 Ag3 49.97(15) . .
S3 Ag10 Ag3 93.64(15) . .
Ag9 Ag10 Ag3 60.55(9) . .
Ag7 Ag10 Ag3 93.18(8) . .
S2 Ag10 Ag6 92.03(16) . .
S3 Ag10 Ag6 48.03(17) . .
Ag9 Ag10 Ag6 90.27(10) . .
Ag7 Ag10 Ag6 62.16(8) . .
Ag3 Ag10 Ag6 90.41(8) . .
C1 S1 Ag8 115.2(6) . .
C1 S1 Ag6 114.8(6) . .
Ag8 S1 Ag6 84.7(2) . .
C1 S1 Ag7 111.7(6) . .
Ag8 S1 Ag7 132.4(2) . .
Ag6 S1 Ag7 83.0(2) . .
C1 S1 Ag1 113.6(6) . .
Ag8 S1 Ag1 80.8(2) . .
Ag6 S1 Ag1 131.1(2) . .
Ag7 S1 Ag1 73.67(18) . .
C5 S2 Ag2 113.4(6) . .
C5 S2 Ag10 113.8(6) . .
Ag2 S2 Ag10 132.5(3) . .
C5 S2 Ag3 114.6(6) . .
Ag2 S2 Ag3 85.3(2) . .
Ag10 S2 Ag3 80.1(2) . .
C5 S2 Ag7 110.3(6) . .
Ag2 S2 Ag7 80.68(18) . .
Ag10 S2 Ag7 78.5(2) . .
Ag3 S2 Ag7 134.8(3) . .
C9 S3 Ag6 111.6(5) . .
C9 S3 Ag5 112.7(5) . .
Ag6 S3 Ag5 86.3(2) . .
C9 S3 Ag9 119.1(5) . .
Ag6 S3 Ag9 129.2(3) . .
Ag5 S3 Ag9 78.2(2) . .
C9 S3 Ag10 115.3(5) . .
Ag6 S3 Ag10 81.2(2) . .
Ag5 S3 Ag10 131.7(3) . .
Ag9 S3 Ag10 74.6(3) . .
C13 S4 Ag8 109.1(6) . 7_656
C13 S4 Ag9 121.9(6) . .
Ag8 S4 Ag9 129.0(3) 7_656 .
C13 S4 Ag3 110.7(6) . .
Ag8 S4 Ag3 86.8(2) 7_656 .
Ag9 S4 Ag3 78.4(2) . .
C13 S4 Ag4 113.1(6) . .
Ag8 S4 Ag4 83.2(2) 7_656 .
Ag9 S4 Ag4 75.2(3) . .
Ag3 S4 Ag4 136.0(3) . .
C17 S5 Ag5 111.4(6) . .
C17 S5 Ag2 115.1(6) . 7_656
Ag5 S5 Ag2 82.80(19) . 7_656
C17 S5 Ag4 111.0(6) . .
Ag5 S5 Ag4 87.5(2) . .
Ag2 S5 Ag4 133.4(2) 7_656 .
C17 S5 Ag1 115.8(6) . 7_656
Ag5 S5 Ag1 132.9(2) . 7_656
Ag2 S5 Ag1 77.41(17) 7_656 7_656
Ag4 S5 Ag1 76.53(18) . 7_656

loop_
_geom_bond_atom_site_label_1
_geom_bond_atom_site_label_2
_geom_bond_distance
_geom_bond_site_symmetry_2
C1 C4 1.509(9) .
C1 C3 1.513(9) .
C1 C2 1.515(9) .
C1 S1 1.860(9) .
C5 C7 1.513(9) .
C5 C8 1.514(9) .
C5 C6 1.515(9) .
C5 S2 1.857(9) .
C9 C11 1.505(9) .
C9 C10 1.510(9) .
C9 C12 1.513(9) .
C9 S3 1.864(9) .
C13 C16 1.505(9) .
C13 C14 1.515(9) .
C13 C15 1.518(9) .
C13 S4 1.855(9) .
C17 C19 1.509(9) .
C17 C18 1.513(9) .
C17 C20 1.515(9) .
C17 S5 1.855(9) .
C21 O1 1.18(3) .
C21 O2 1.23(3) .
C21 C22 1.554(9) .
C22 F2 1.327(10) .
C22 F1 1.334(10) .
C22 F3 1.334(10) .
O1 Ag1 2.25(2) .
O2 Ag7 2.273(19) .
Ag1 S1 2.524(6) .
Ag1 S5 2.538(6) 7_656
Ag1 Ag7 3.024(3) .
Ag1 Ag2 3.132(3) .
Ag1 Ag4 3.143(3) 7_656
Ag1 Ag8 3.209(3) .
Ag2 S2 2.463(7) .
Ag2 S5 2.469(6) 7_656
Ag2 Ag7 3.219(3) .
Ag2 Ag5 3.248(3) 7_656
Ag2 Ag3 3.344(3) .
Ag3 S2 2.473(6) .
Ag3 S4 2.503(7) .
Ag3 Ag9 3.135(5) .
Ag3 Ag10 3.182(4) .
Ag4 S5 2.537(7) .
Ag4 S4 2.541(8) .
Ag4 Ag9 3.052(3) .
Ag4 Ag1 3.143(3) 7_656
Ag4 Ag8 3.300(4) 7_656
Ag5 S5 2.442(6) .
Ag5 S3 2.465(7) .
Ag5 Ag9 3.122(5) .
Ag5 Ag2 3.248(3) 7_656
Ag5 Ag6 3.340(3) .
Ag6 S3 2.419(7) .
Ag6 S1 2.440(6) .
Ag6 Ag10 3.214(4) .
Ag6 Ag8 3.277(3) .
Ag6 Ag7 3.285(4) .
Ag7 S2 2.508(6) .
Ag7 S1 2.520(7) .
Ag7 Ag10 3.149(3) .
Ag8 S4 2.425(8) 7_656
Ag8 S1 2.425(6) .
Ag8 Ag4 3.300(4) 7_656
Ag9 S4 2.458(9) .
Ag9 S3 2.484(8) .
Ag9 Ag10 3.032(3) .
Ag10 S2 2.470(8) .
Ag10 S3 2.520(9) .
S4 Ag8 2.425(8) 7_656
S5 Ag2 2.469(6) 7_656
S5 Ag1 2.538(6) 7_656

loop_
_platon_squeeze_void_nr
_platon_squeeze_void_average_x
_platon_squeeze_void_average_y
_platon_squeeze_void_average_z
_platon_squeeze_void_volume
_platon_squeeze_void_count_electrons
_platon_squeeze_void_content
1 -0.012 0.000 0.000 2321 963 ' '
2 0.118 0.500 0.147 2321 963 ' '
